data_4316351
loop_
_publ_author_name
'Rajendra Singh Dhayal'
'Kiran Kumar Varma Chakrahari'
'Babu Varghese'
'Shaikh M. Mobin'
'Sundargopal Ghosh'

_publ_section_title
;
 Chemistry of Molybdaboranes: Synthesis, Structures, and Characterization
 of a New Class of Open-Cage Dimolybdaheteroborane Clusters
;
_journal_name_full 'Inorganic Chemistry'
_journal_page_first 7741
_journal_page_last 7747
_journal_paper_doi 10.1021/ic100520k
_journal_volume 49
_journal_year 2010
_chemical_formula_moiety '(C38 H47 B1 S4 Mo2) . 0.5(C H2 Cl2)'
_chemical_formula_sum 'C38.5 H48 B Cl Mo2 S4'
_chemical_formula_weight 877.15
_chemical_name_systematic
;
 ?
;
_space_group_IT_number 2
_symmetry_cell_setting triclinic
_symmetry_space_group_name_Hall '-P 1'
_symmetry_space_group_name_H-M 'P -1'
_atom_sites_solution_hydrogens geom
_atom_sites_solution_primary direct
_atom_sites_solution_secondary difmap
_audit_creation_method SHELXL-97
_cell_angle_alpha 71.821(2)
_cell_angle_beta 82.061(2)
_cell_angle_gamma 65.939(2)
_cell_formula_units_Z 2
_cell_length_a 10.6733(3)
_cell_length_b 11.8836(4)
_cell_length_c 17.4329(6)
_cell_measurement_reflns_used 6274
_cell_measurement_temperature 293(2)
_cell_measurement_theta_max 26.5
_cell_measurement_theta_min 2.45
_cell_volume 1918.09(11)
_computing_cell_refinement 'APEX2/SAINT (Bruker, 2004)'
_computing_data_collection 'APEX2 (Bruker, 2004)'
_computing_data_reduction 'SAINT/XPREP (Bruker, 2004)'
_computing_molecular_graphics 'ORTEP3 (Farrugia, 1997) and Mercury (Bruno et al., 2002)'
_computing_publication_material 'SHELXL-97 (Sheldrick, 1997)'
_computing_structure_refinement 'SHELXL-97 (Sheldrick, 1997)'
_computing_structure_solution 'SIR92 (Altornare et al., 1993)'
_diffrn_ambient_temperature 293(2)
_diffrn_measured_fraction_theta_full 0.981
_diffrn_measured_fraction_theta_max 0.965
_diffrn_measurement_device_type 'Bruker axs kappa apex2 CCD Diffractomter'
_diffrn_measurement_method '\w and \f scan'
_diffrn_radiation_monochromator graphite
_diffrn_radiation_source 'fine-focus sealed tube'
_diffrn_radiation_type MoK\a
_diffrn_radiation_wavelength 0.71073
_diffrn_reflns_av_R_equivalents 0.0479
_diffrn_reflns_av_sigmaI/netI 0.0683
_diffrn_reflns_limit_h_max 14
_diffrn_reflns_limit_h_min -13
_diffrn_reflns_limit_k_max 15
_diffrn_reflns_limit_k_min -15
_diffrn_reflns_limit_l_max 23
_diffrn_reflns_limit_l_min -23
_diffrn_reflns_number 27013
_diffrn_reflns_theta_full 25.00
_diffrn_reflns_theta_max 28.34
_diffrn_reflns_theta_min 1.23
_diffrn_standards_decay_% 0
_exptl_absorpt_coefficient_mu 0.968
_exptl_absorpt_correction_T_max 0.901
_exptl_absorpt_correction_T_min 0.632
_exptl_absorpt_correction_type multi-scan
_exptl_absorpt_process_details 'SADABS (Bruker,1999)'
_exptl_crystal_colour brown
_exptl_crystal_density_diffrn 1.519
_exptl_crystal_density_method 'not measured'
_exptl_crystal_description block
_exptl_crystal_F_000 898
_exptl_crystal_size_max 0.42
_exptl_crystal_size_mid 0.22
_exptl_crystal_size_min 0.08
_refine_diff_density_max 1.530
_refine_diff_density_min -1.543
_refine_diff_density_rms 0.123
_refine_ls_extinction_coef 0.0026(5)
_refine_ls_extinction_expression Fc^*^=kFc[1+0.001xFc^2^\l^3^/sin(2\q)]^-1/4^
_refine_ls_extinction_method SHELXL
_refine_ls_goodness_of_fit_ref 1.021
_refine_ls_hydrogen_treatment mixed
_refine_ls_matrix_type full
_refine_ls_number_parameters 443
_refine_ls_number_reflns 9255
_refine_ls_number_restraints 3
_refine_ls_restrained_S_all 1.023
_refine_ls_R_factor_all 0.0753
_refine_ls_R_factor_gt 0.0460
_refine_ls_shift/su_max 0.001
_refine_ls_shift/su_mean 0.000
_refine_ls_structure_factor_coef Fsqd
_refine_ls_weighting_details 'calc w=1/[\s^2^(Fo^2^)+(0.0441P)^2^+3.9432P] where P=(Fo^2^+2Fc^2^)/3'
_refine_ls_weighting_scheme calc
_refine_ls_wR_factor_gt 0.1015
_refine_ls_wR_factor_ref 0.1153
_reflns_number_gt 6697
_reflns_number_total 9255
_reflns_threshold_expression >2sigma(I)
_cod_data_source_file ic100520k_si_001_1.cif
_cod_data_source_block I
_cod_original_formula_sum 'C38.50 H48 B Cl Mo2 S4'
_cod_database_code 4316351

loop_
_symmetry_equiv_pos_as_xyz
'x, y, z'
'-x, -y, -z'

loop_
_atom_site_label
_atom_site_type_symbol
_atom_site_fract_x
_atom_site_fract_y
_atom_site_fract_z
_atom_site_U_iso_or_equiv
_atom_site_adp_type
_atom_site_occupancy
_atom_site_symmetry_multiplicity
_atom_site_calc_flag
_atom_site_refinement_flags
_atom_site_disorder_assembly
_atom_site_disorder_group
Mo1 Mo 0.78123(4) 0.05250(3) 0.259335(19) 0.01770(10) Uani 1 1 d . . .
Mo2 Mo 1.02048(4) 0.08495(3) 0.24057(2) 0.01826(10) Uani 1 1 d . . .
S3 S 0.90766(11) 0.07351(10) 0.13071(6) 0.0203(2) Uani 1 1 d . . .
S4 S 0.87157(11) 0.10202(11) 0.36049(6) 0.0223(2) Uani 1 1 d . . .
S2 S 1.00887(11) -0.12627(10) 0.27130(6) 0.0225(2) Uani 1 1 d . . .
S6 S 0.70834(13) 0.39913(11) 0.29613(7) 0.0308(3) Uani 1 1 d . . .
C1 C 0.6813(5) -0.1001(4) 0.2811(3) 0.0266(10) Uani 1 1 d . . .
C4 C 0.5705(5) 0.0929(5) 0.3135(3) 0.0286(10) Uani 1 1 d . . .
C2 C 0.6272(5) -0.0021(4) 0.2092(3) 0.0255(9) Uani 1 1 d . . .
C3 C 0.5594(4) 0.1159(4) 0.2278(3) 0.0248(9) Uani 1 1 d . . .
C7 C 0.7531(5) 0.3353(4) 0.0514(3) 0.0268(10) Uani 1 1 d . . .
H7 H 0.7113 0.3464 0.1005 0.032 Uiso 1 1 calc R . .
C5 C 0.8490(4) 0.2157(4) 0.0471(2) 0.0217(9) Uani 1 1 d . . .
C8 C 0.7200(5) 0.4383(4) -0.0181(3) 0.0326(11) Uani 1 1 d . . .
H8 H 0.6563 0.5185 -0.0152 0.039 Uiso 1 1 calc R . .
C6 C 0.9081(5) 0.2007(4) -0.0273(3) 0.0277(10) Uani 1 1 d . . .
H6 H 0.9712 0.1206 -0.0306 0.033 Uiso 1 1 calc R . .
C9 C 1.2196(4) 0.0631(4) 0.1625(3) 0.0260(10) Uani 1 1 d . . .
C10 C 1.1503(5) 0.1910(5) 0.1699(3) 0.0269(10) Uani 1 1 d . . .
B1 B 0.8016(5) 0.2423(4) 0.2716(3) 0.0186(9) Uani 1 1 d D . .
C12 C 1.1538(4) 0.1826(4) 0.2549(3) 0.0247(9) Uani 1 1 d . . .
C14 C 1.2637(4) -0.0214(4) 0.2408(3) 0.0278(10) Uani 1 1 d . . .
C17 C 1.1102(5) 0.2956(5) 0.2890(3) 0.0337(11) Uani 1 1 d . . .
H17A H 1.1797 0.3305 0.2773 0.050 Uiso 1 1 calc R . .
H17B H 1.0976 0.2676 0.3464 0.050 Uiso 1 1 calc R . .
H17C H 1.0254 0.3603 0.2649 0.050 Uiso 1 1 calc R . .
C13 C 1.2239(5) 0.0506(5) 0.2974(3) 0.0285(10) Uani 1 1 d . . .
C16 C 1.2474(5) 0.0252(5) 0.0858(3) 0.0329(11) Uani 1 1 d . . .
H16A H 1.3402 0.0128 0.0682 0.049 Uiso 1 1 calc R . .
H16B H 1.1855 0.0918 0.0450 0.049 Uiso 1 1 calc R . .
H16C H 1.2344 -0.0533 0.0948 0.049 Uiso 1 1 calc R . .
C15 C 1.3449(5) -0.1635(5) 0.2592(3) 0.0396(12) Uani 1 1 d . . .
H15A H 1.3163 -0.1973 0.2246 0.059 Uiso 1 1 calc R . .
H15B H 1.3296 -0.2043 0.3146 0.059 Uiso 1 1 calc R . .
H15C H 1.4407 -0.1798 0.2503 0.059 Uiso 1 1 calc R . .
C18 C 1.1023(5) 0.3121(5) 0.1017(3) 0.0296(10) Uani 1 1 d . . .
H18A H 1.1793 0.3336 0.0781 0.044 Uiso 1 1 calc R . .
H18B H 1.0368 0.3807 0.1218 0.044 Uiso 1 1 calc R . .
H18C H 1.0601 0.2995 0.0616 0.044 Uiso 1 1 calc R . .
C21 C 0.6379(5) -0.0211(5) 0.1270(3) 0.0364(12) Uani 1 1 d . . .
H21A H 0.7201 -0.0938 0.1234 0.055 Uiso 1 1 calc R . .
H21B H 0.6406 0.0543 0.0867 0.055 Uiso 1 1 calc R . .
H21C H 0.5597 -0.0359 0.1185 0.055 Uiso 1 1 calc R . .
C20 C 0.7547(5) -0.2409(5) 0.2886(3) 0.0422(13) Uani 1 1 d . . .
H20A H 0.8101 -0.2822 0.3361 0.063 Uiso 1 1 calc R . .
H20B H 0.8121 -0.2523 0.2419 0.063 Uiso 1 1 calc R . .
H20C H 0.6886 -0.2783 0.2927 0.063 Uiso 1 1 calc R . .
C19 C 0.6484(5) -0.0425(5) 0.3457(3) 0.0296(10) Uani 1 1 d . . .
C22 C 0.7811(5) 0.4228(5) -0.0918(3) 0.0347(11) Uani 1 1 d . . .
H22 H 0.7596 0.4926 -0.1378 0.042 Uiso 1 1 calc R . .
C23 C 0.8739(5) 0.3036(5) -0.0964(3) 0.0340(11) Uani 1 1 d . . .
H23 H 0.9135 0.2922 -0.1459 0.041 Uiso 1 1 calc R . .
C25 C 0.6680(5) 0.5188(4) 0.2013(3) 0.0278(10) Uani 1 1 d . . .
C24 C 0.7624(5) 0.5711(5) 0.1618(3) 0.0328(11) Uani 1 1 d . . .
H24 H 0.8498 0.5386 0.1827 0.039 Uiso 1 1 calc R . .
C26 C 0.5379(5) 0.5680(5) 0.1690(3) 0.0350(11) Uani 1 1 d . . .
H26 H 0.4736 0.5340 0.1949 0.042 Uiso 1 1 calc R . .
C27 C 0.7275(6) 0.6707(5) 0.0917(3) 0.0407(13) Uani 1 1 d . . .
H27 H 0.7916 0.7049 0.0657 0.049 Uiso 1 1 calc R . .
C28 C 1.0587(4) -0.2367(4) 0.3695(3) 0.0250(9) Uani 1 1 d . . .
C29 C 1.0681(5) -0.2066(5) 0.4382(3) 0.0307(10) Uani 1 1 d . . .
H29 H 1.0462 -0.1215 0.4361 0.037 Uiso 1 1 calc R . .
C36 C 0.4734(5) 0.2410(5) 0.1705(3) 0.0353(11) Uani 1 1 d . . .
H36A H 0.3833 0.2429 0.1679 0.053 Uiso 1 1 calc R . .
H36B H 0.5153 0.2487 0.1177 0.053 Uiso 1 1 calc R . .
H36C H 0.4669 0.3110 0.1893 0.053 Uiso 1 1 calc R . .
C31 C 1.1100(5) -0.3025(5) 0.5103(3) 0.0379(12) Uani 1 1 d . . .
H31 H 1.1162 -0.2810 0.5562 0.045 Uiso 1 1 calc R . .
C38 C 0.5984(6) 0.7203(5) 0.0597(3) 0.0403(13) Uani 1 1 d . . .
H38 H 0.5751 0.7884 0.0127 0.048 Uiso 1 1 calc R . .
C37 C 0.5042(6) 0.6685(5) 0.0977(3) 0.0413(13) Uani 1 1 d . . .
H37 H 0.4177 0.7005 0.0757 0.050 Uiso 1 1 calc R . .
C35 C 0.5017(5) 0.1875(6) 0.3607(3) 0.0434(13) Uani 1 1 d . . .
H35A H 0.4937 0.2715 0.3277 0.065 Uiso 1 1 calc R . .
H35B H 0.5550 0.1638 0.4075 0.065 Uiso 1 1 calc R . .
H35C H 0.4119 0.1881 0.3775 0.065 Uiso 1 1 calc R . .
C30 C 1.1421(6) -0.4278(5) 0.5149(3) 0.0461(14) Uani 1 1 d . . .
H30 H 1.1690 -0.4913 0.5637 0.055 Uiso 1 1 calc R . .
C32 C 1.0941(6) -0.3657(5) 0.3742(3) 0.0400(12) Uani 1 1 d . . .
H32 H 1.0906 -0.3883 0.3283 0.048 Uiso 1 1 calc R . .
C34 C 0.6751(6) -0.1142(6) 0.4333(3) 0.0463(15) Uani 1 1 d . . .
H34A H 0.6084 -0.1517 0.4540 0.069 Uiso 1 1 calc R . .
H34B H 0.6684 -0.0560 0.4629 0.069 Uiso 1 1 calc R . .
H34C H 0.7654 -0.1809 0.4390 0.069 Uiso 1 1 calc R . .
C33 C 1.1344(7) -0.4597(5) 0.4467(4) 0.0567(17) Uani 1 1 d . . .
H33 H 1.1564 -0.5450 0.4495 0.068 Uiso 1 1 calc R . .
C39 C 1.2593(5) -0.0003(5) 0.3851(3) 0.0377(12) Uani 1 1 d . . .
H39A H 1.2652 -0.0872 0.4051 0.057 Uiso 1 1 calc R . .
H39B H 1.1894 0.0518 0.4147 0.057 Uiso 1 1 calc R . .
H39C H 1.3459 0.0020 0.3918 0.057 Uiso 1 1 calc R . .
Cl1 Cl 0.4909(2) 0.6329(2) 0.4792(2) 0.1257(11) Uani 1 1 d D . .
C40 C 0.4824(14) 0.5136(12) 0.4555(8) 0.070(4) Uani 0.50 1 d PD . .
H1 H 0.894(3) 0.244(4) 0.2233(17) 0.043(10) Uiso 1 1 d D . .
H2 H 0.725(4) 0.228(5) 0.235(3) 0.046(15) Uiso 1 1 d D . .

loop_
_atom_site_aniso_label
_atom_site_aniso_U_11
_atom_site_aniso_U_22
_atom_site_aniso_U_33
_atom_site_aniso_U_23
_atom_site_aniso_U_13
_atom_site_aniso_U_12
Mo1 0.0207(2) 0.0211(2) 0.01288(17) -0.00308(14) -0.00022(13) -0.01087(16)
Mo2 0.01944(19) 0.0212(2) 0.01441(17) -0.00333(14) 0.00011(13) -0.00945(16)
S3 0.0257(5) 0.0211(5) 0.0130(4) -0.0037(4) -0.0001(4) -0.0089(5)
S4 0.0275(6) 0.0248(6) 0.0148(5) -0.0040(4) -0.0016(4) -0.0112(5)
S2 0.0277(6) 0.0212(6) 0.0169(5) -0.0030(4) -0.0019(4) -0.0089(5)
S6 0.0428(7) 0.0244(6) 0.0210(5) -0.0075(5) 0.0001(5) -0.0081(5)
C1 0.028(2) 0.026(2) 0.030(2) -0.0032(19) -0.0069(18) -0.017(2)
C4 0.028(2) 0.038(3) 0.026(2) -0.009(2) 0.0070(18) -0.021(2)
C2 0.027(2) 0.026(2) 0.028(2) -0.0067(19) -0.0023(18) -0.016(2)
C3 0.022(2) 0.029(3) 0.023(2) 0.0001(18) -0.0029(17) -0.015(2)
C7 0.033(3) 0.027(2) 0.021(2) -0.0084(18) -0.0024(18) -0.010(2)
C5 0.024(2) 0.025(2) 0.0151(19) -0.0039(17) -0.0006(16) -0.0109(19)
C8 0.042(3) 0.018(2) 0.034(3) -0.009(2) -0.002(2) -0.007(2)
C6 0.034(3) 0.023(2) 0.021(2) -0.0076(18) 0.0035(18) -0.007(2)
C9 0.018(2) 0.031(3) 0.027(2) -0.0075(19) 0.0045(17) -0.009(2)
C10 0.025(2) 0.035(3) 0.024(2) -0.0045(19) 0.0040(18) -0.020(2)
B1 0.022(2) 0.014(2) 0.019(2) -0.0028(18) -0.0024(18) -0.007(2)
C12 0.021(2) 0.031(3) 0.027(2) -0.0078(19) 0.0004(17) -0.014(2)
C14 0.018(2) 0.029(3) 0.034(2) -0.005(2) -0.0065(18) -0.009(2)
C17 0.036(3) 0.039(3) 0.035(3) -0.017(2) 0.005(2) -0.021(2)
C13 0.025(2) 0.035(3) 0.027(2) -0.004(2) -0.0033(18) -0.016(2)
C16 0.029(3) 0.042(3) 0.030(2) -0.015(2) 0.010(2) -0.015(2)
C15 0.030(3) 0.031(3) 0.043(3) -0.001(2) -0.001(2) -0.004(2)
C18 0.030(3) 0.034(3) 0.026(2) -0.002(2) 0.0042(19) -0.020(2)
C21 0.043(3) 0.044(3) 0.028(2) -0.013(2) -0.006(2) -0.019(3)
C20 0.045(3) 0.029(3) 0.056(3) -0.002(2) -0.016(3) -0.021(3)
C19 0.031(3) 0.043(3) 0.021(2) -0.001(2) 0.0004(18) -0.026(2)
C22 0.054(3) 0.026(3) 0.020(2) 0.0018(19) -0.003(2) -0.016(2)
C23 0.046(3) 0.035(3) 0.018(2) -0.004(2) 0.002(2) -0.016(2)
C25 0.038(3) 0.022(2) 0.021(2) -0.0080(18) 0.0022(19) -0.008(2)
C24 0.037(3) 0.029(3) 0.032(3) -0.012(2) 0.001(2) -0.011(2)
C26 0.039(3) 0.029(3) 0.037(3) -0.011(2) -0.004(2) -0.011(2)
C27 0.068(4) 0.036(3) 0.027(3) -0.011(2) 0.010(2) -0.030(3)
C28 0.024(2) 0.026(2) 0.022(2) 0.0005(18) -0.0026(17) -0.012(2)
C29 0.033(3) 0.022(2) 0.029(2) -0.0028(19) -0.0062(19) -0.004(2)
C36 0.026(2) 0.036(3) 0.043(3) -0.007(2) -0.008(2) -0.011(2)
C31 0.042(3) 0.042(3) 0.023(2) 0.003(2) -0.006(2) -0.016(3)
C38 0.067(4) 0.021(3) 0.028(3) -0.004(2) -0.011(2) -0.012(3)
C37 0.044(3) 0.034(3) 0.044(3) -0.015(2) -0.013(2) -0.007(3)
C35 0.039(3) 0.064(4) 0.040(3) -0.025(3) 0.016(2) -0.029(3)
C30 0.055(4) 0.038(3) 0.037(3) 0.013(2) -0.016(3) -0.023(3)
C32 0.051(3) 0.027(3) 0.039(3) -0.005(2) -0.014(2) -0.010(2)
C34 0.058(4) 0.065(4) 0.023(2) 0.006(2) -0.004(2) -0.044(3)
C33 0.082(5) 0.023(3) 0.060(4) 0.006(3) -0.026(3) -0.022(3)
C39 0.037(3) 0.048(3) 0.030(3) -0.003(2) -0.008(2) -0.022(3)
Cl1 0.0759(15) 0.0698(15) 0.189(3) 0.0220(17) -0.0270(17) -0.0218(12)
C40 0.061(9) 0.086(11) 0.062(9) -0.042(8) 0.013(7) -0.018(8)

loop_
_atom_type_symbol
_atom_type_description
_atom_type_scat_dispersion_real
_atom_type_scat_dispersion_imag
_atom_type_scat_source
C C 0.0033 0.0016 'International Tables Vol C Tables 4.2.6.8 and 6.1.1.4'
H H 0.0000 0.0000 'International Tables Vol C Tables 4.2.6.8 and 6.1.1.4'
B B 0.0013 0.0007 'International Tables Vol C Tables 4.2.6.8 and 6.1.1.4'
S S 0.1246 0.1234 'International Tables Vol C Tables 4.2.6.8 and 6.1.1.4'
Mo Mo -1.6832 0.6857 'International Tables Vol C Tables 4.2.6.8 and 6.1.1.4'
Cl Cl 0.1484 0.1585 'International Tables Vol C Tables 4.2.6.8 and 6.1.1.4'

loop_
_geom_angle_atom_site_label_1
_geom_angle_atom_site_label_2
_geom_angle_atom_site_label_3
_geom_angle
_geom_angle_site_symmetry_1
_geom_angle_site_symmetry_3
_geom_angle_publ_flag
C4 Mo1 C3 37.49(15) . . ?
C4 Mo1 C19 37.11(17) . . ?
C3 Mo1 C19 61.10(16) . . ?
C4 Mo1 C2 60.67(16) . . ?
C3 Mo1 C2 35.53(16) . . ?
C19 Mo1 C2 59.58(15) . . ?
C4 Mo1 C1 60.51(17) . . ?
C3 Mo1 C1 59.37(16) . . ?
C19 Mo1 C1 35.70(16) . . ?
C2 Mo1 C1 34.92(15) . . ?
C4 Mo1 B1 96.04(16) . . ?
C3 Mo1 B1 105.47(16) . . ?
C19 Mo1 B1 122.14(17) . . ?
C2 Mo1 B1 139.14(16) . . ?
C1 Mo1 B1 156.13(16) . . ?
C4 Mo1 S4 95.84(12) . . ?
C3 Mo1 S4 128.19(12) . . ?
C19 Mo1 S4 96.69(11) . . ?
C2 Mo1 S4 154.91(11) . . ?
C1 Mo1 S4 127.66(11) . . ?
B1 Mo1 S4 44.70(11) . . ?
C4 Mo1 S3 143.25(12) . . ?
C3 Mo1 S3 106.12(11) . . ?
C19 Mo1 S3 147.43(12) . . ?
C2 Mo1 S3 92.13(11) . . ?
C1 Mo1 S3 111.74(12) . . ?
B1 Mo1 S3 89.51(11) . . ?
S4 Mo1 S3 112.90(4) . . ?
C4 Mo1 S2 139.55(13) . . ?
C3 Mo1 S2 143.70(12) . . ?
C19 Mo1 S2 102.60(13) . . ?
C2 Mo1 S2 108.30(12) . . ?
C1 Mo1 S2 88.09(12) . . ?
B1 Mo1 S2 110.38(11) . . ?
S4 Mo1 S2 83.37(4) . . ?
S3 Mo1 S2 69.23(4) . . ?
C4 Mo1 Mo2 150.04(12) . . ?
C3 Mo1 Mo2 152.10(11) . . ?
C19 Mo1 Mo2 145.26(11) . . ?
C2 Mo1 Mo2 148.06(11) . . ?
C1 Mo1 Mo2 144.38(12) . . ?
B1 Mo1 Mo2 56.66(11) . . ?
S4 Mo1 Mo2 56.79(3) . . ?
S3 Mo1 Mo2 56.96(3) . . ?
S2 Mo1 Mo2 56.37(3) . . ?
C4 Mo1 H2 82.8(14) . . ?
C3 Mo1 H2 79.5(8) . . ?
C19 Mo1 H2 118.3(15) . . ?
C2 Mo1 H2 110.9(6) . . ?
C1 Mo1 H2 138.2(10) . . ?
B1 Mo1 H2 28.6(5) . . ?
S4 Mo1 H2 71.4(7) . . ?
S3 Mo1 H2 85.2(16) . . ?
S2 Mo1 H2 133.5(11) . . ?
Mo2 Mo1 H2 77.2(11) . . ?
C10 Mo2 C12 37.90(15) . . ?
C10 Mo2 C9 36.54(16) . . ?
C12 Mo2 C9 61.07(16) . . ?
C10 Mo2 C13 61.18(16) . . ?
C12 Mo2 C13 36.19(16) . . ?
C9 Mo2 C13 59.50(16) . . ?
C10 Mo2 C14 59.96(16) . . ?
C12 Mo2 C14 59.49(16) . . ?
C9 Mo2 C14 35.23(15) . . ?
C13 Mo2 C14 34.86(15) . . ?
C10 Mo2 B1 108.08(16) . . ?
C12 Mo2 B1 97.04(16) . . ?
C9 Mo2 B1 143.39(16) . . ?
C13 Mo2 B1 120.52(16) . . ?
C14 Mo2 B1 154.86(15) . . ?
C10 Mo2 S2 139.65(13) . . ?
C12 Mo2 S2 142.50(12) . . ?
C9 Mo2 S2 103.18(12) . . ?
C13 Mo2 S2 106.36(12) . . ?
C14 Mo2 S2 87.66(11) . . ?
B1 Mo2 S2 110.66(11) . . ?
C10 Mo2 S4 133.91(12) . . ?
C12 Mo2 S4 100.56(11) . . ?
C9 Mo2 S4 157.58(11) . . ?
C13 Mo2 S4 98.13(12) . . ?
C14 Mo2 S4 125.81(11) . . ?
B1 Mo2 S4 44.45(11) . . ?
S2 Mo2 S4 83.63(4) . . ?
C10 Mo2 S3 100.86(11) . . ?
C12 Mo2 S3 138.02(11) . . ?
C9 Mo2 S3 90.29(11) . . ?
C13 Mo2 S3 148.41(12) . . ?
C14 Mo2 S3 114.35(11) . . ?
B1 Mo2 S3 88.84(11) . . ?
S2 Mo2 S3 69.39(3) . . ?
S4 Mo2 S3 112.02(4) . . ?
C10 Mo2 Mo1 149.20(12) . . ?
C12 Mo2 Mo1 152.25(12) . . ?
C9 Mo2 Mo1 144.77(11) . . ?
C13 Mo2 Mo1 148.66(11) . . ?
C14 Mo2 Mo1 144.86(11) . . ?
B1 Mo2 Mo1 56.12(11) . . ?
S2 Mo2 Mo1 57.20(3) . . ?
S4 Mo2 Mo1 56.38(3) . . ?
S3 Mo2 Mo1 56.47(3) . . ?
C10 Mo2 H1 81.8(6) . . ?
C12 Mo2 H1 81.8(11) . . ?
C9 Mo2 H1 115.7(5) . . ?
C13 Mo2 H1 115.2(12) . . ?
C14 Mo2 H1 139.1(9) . . ?
B1 Mo2 H1 27.8(5) . . ?
S2 Mo2 H1 133.2(9) . . ?
S4 Mo2 H1 70.5(6) . . ?
S3 Mo2 H1 84.8(12) . . ?
Mo1 Mo2 H1 76.0(9) . . ?
C5 S3 Mo1 122.10(14) . . ?
C5 S3 Mo2 116.59(14) . . ?
Mo1 S3 Mo2 66.57(3) . . ?
B1 S4 Mo1 67.23(14) . . ?
B1 S4 Mo2 67.47(15) . . ?
Mo1 S4 Mo2 66.83(3) . . ?
C28 S2 Mo2 118.80(15) . . ?
C28 S2 Mo1 117.47(15) . . ?
Mo2 S2 Mo1 66.43(3) . . ?
C25 S6 B1 105.6(2) . . ?
C2 C1 C19 108.0(4) . . ?
C2 C1 C20 125.9(4) . . ?
C19 C1 C20 126.0(4) . . ?
C2 C1 Mo1 71.7(2) . . ?
C19 C1 Mo1 68.9(2) . . ?
C20 C1 Mo1 127.2(3) . . ?
C19 C4 C3 106.5(4) . . ?
C19 C4 C35 126.5(4) . . ?
C3 C4 C35 126.7(5) . . ?
C19 C4 Mo1 73.2(3) . . ?
C3 C4 Mo1 72.3(2) . . ?
C35 C4 Mo1 124.8(3) . . ?
C3 C2 C1 108.8(4) . . ?
C3 C2 C21 125.6(4) . . ?
C1 C2 C21 125.6(4) . . ?
C3 C2 Mo1 69.0(2) . . ?
C1 C2 Mo1 73.4(2) . . ?
C21 C2 Mo1 124.5(3) . . ?
C2 C3 C4 108.5(4) . . ?
C2 C3 C36 125.6(4) . . ?
C4 C3 C36 125.5(4) . . ?
C2 C3 Mo1 75.5(2) . . ?
C4 C3 Mo1 70.2(2) . . ?
C36 C3 Mo1 126.6(3) . . ?
C5 C7 C8 119.5(4) . . ?
C5 C7 H7 120.2 . . ?
C8 C7 H7 120.2 . . ?
C7 C5 C6 119.3(4) . . ?
C7 C5 S3 125.7(3) . . ?
C6 C5 S3 115.0(3) . . ?
C22 C8 C7 120.7(4) . . ?
C22 C8 H8 119.6 . . ?
C7 C8 H8 119.6 . . ?
C23 C6 C5 120.8(4) . . ?
C23 C6 H6 119.6 . . ?
C5 C6 H6 119.6 . . ?
C14 C9 C10 107.9(4) . . ?
C14 C9 C16 125.8(4) . . ?
C10 C9 C16 126.3(4) . . ?
C14 C9 Mo2 74.4(3) . . ?
C10 C9 Mo2 68.4(2) . . ?
C16 C9 Mo2 125.1(3) . . ?
C9 C10 C12 107.1(4) . . ?
C9 C10 C18 126.1(4) . . ?
C12 C10 C18 126.2(4) . . ?
C9 C10 Mo2 75.1(2) . . ?
C12 C10 Mo2 71.4(2) . . ?
C18 C10 Mo2 125.7(3) . . ?
S4 B1 S6 114.4(2) . . ?
S4 B1 Mo1 68.07(15) . . ?
S6 B1 Mo1 145.2(2) . . ?
S4 B1 Mo2 68.09(15) . . ?
S6 B1 Mo2 147.4(2) . . ?
Mo1 B1 Mo2 67.22(12) . . ?
S4 B1 H1 108.0(19) . . ?
S6 B1 H1 113.0(19) . . ?
Mo1 B1 H1 97.5(18) . . ?
Mo2 B1 H1 43.6(19) . . ?
S4 B1 H2 111(2) . . ?
S6 B1 H2 108(2) . . ?
Mo1 B1 H2 47(2) . . ?
Mo2 B1 H2 100(2) . . ?
H1 B1 H2 101(3) . . ?
C13 C12 C10 107.8(4) . . ?
C13 C12 C17 126.1(4) . . ?
C10 C12 C17 125.5(4) . . ?
C13 C12 Mo2 75.4(2) . . ?
C10 C12 Mo2 70.7(2) . . ?
C17 C12 Mo2 126.5(3) . . ?
C13 C14 C9 109.3(4) . . ?
C13 C14 C15 125.6(4) . . ?
C9 C14 C15 125.0(4) . . ?
C13 C14 Mo2 71.1(3) . . ?
C9 C14 Mo2 70.4(2) . . ?
C15 C14 Mo2 126.8(3) . . ?
C12 C17 H17A 109.5 . . ?
C12 C17 H17B 109.5 . . ?
H17A C17 H17B 109.5 . . ?
C12 C17 H17C 109.5 . . ?
H17A C17 H17C 109.5 . . ?
H17B C17 H17C 109.5 . . ?
C14 C13 C12 107.9(4) . . ?
C14 C13 C39 126.2(4) . . ?
C12 C13 C39 125.7(4) . . ?
C14 C13 Mo2 74.0(2) . . ?
C12 C13 Mo2 68.4(2) . . ?
C39 C13 Mo2 127.0(3) . . ?
C9 C16 H16A 109.5 . . ?
C9 C16 H16B 109.5 . . ?
H16A C16 H16B 109.5 . . ?
C9 C16 H16C 109.5 . . ?
H16A C16 H16C 109.5 . . ?
H16B C16 H16C 109.5 . . ?
C14 C15 H15A 109.5 . . ?
C14 C15 H15B 109.5 . . ?
H15A C15 H15B 109.5 . . ?
C14 C15 H15C 109.5 . . ?
H15A C15 H15C 109.5 . . ?
H15B C15 H15C 109.5 . . ?
C10 C18 H18A 109.5 . . ?
C10 C18 H18B 109.5 . . ?
H18A C18 H18B 109.5 . . ?
C10 C18 H18C 109.5 . . ?
H18A C18 H18C 109.5 . . ?
H18B C18 H18C 109.5 . . ?
C2 C21 H21A 109.5 . . ?
C2 C21 H21B 109.5 . . ?
H21A C21 H21B 109.5 . . ?
C2 C21 H21C 109.5 . . ?
H21A C21 H21C 109.5 . . ?
H21B C21 H21C 109.5 . . ?
C1 C20 H20A 109.5 . . ?
C1 C20 H20B 109.5 . . ?
H20A C20 H20B 109.5 . . ?
C1 C20 H20C 109.5 . . ?
H20A C20 H20C 109.5 . . ?
H20B C20 H20C 109.5 . . ?
C1 C19 C4 108.2(4) . . ?
C1 C19 C34 125.2(5) . . ?
C4 C19 C34 126.1(5) . . ?
C1 C19 Mo1 75.4(2) . . ?
C4 C19 Mo1 69.7(2) . . ?
C34 C19 Mo1 126.6(3) . . ?
C23 C22 C8 119.8(4) . . ?
C23 C22 H22 120.1 . . ?
C8 C22 H22 120.1 . . ?
C22 C23 C6 119.8(4) . . ?
C22 C23 H23 120.1 . . ?
C6 C23 H23 120.1 . . ?
C24 C25 C26 119.2(4) . . ?
C24 C25 S6 120.3(4) . . ?
C26 C25 S6 120.3(4) . . ?
C27 C24 C25 120.4(5) . . ?
C27 C24 H24 119.8 . . ?
C25 C24 H24 119.8 . . ?
C25 C26 C37 119.8(5) . . ?
C25 C26 H26 120.1 . . ?
C37 C26 H26 120.1 . . ?
C24 C27 C38 120.7(5) . . ?
C24 C27 H27 119.7 . . ?
C38 C27 H27 119.7 . . ?
C29 C28 C32 118.5(4) . . ?
C29 C28 S2 126.5(4) . . ?
C32 C28 S2 115.0(3) . . ?
C28 C29 C31 120.4(5) . . ?
C28 C29 H29 119.8 . . ?
C31 C29 H29 119.8 . . ?
C3 C36 H36A 109.5 . . ?
C3 C36 H36B 109.5 . . ?
H36A C36 H36B 109.5 . . ?
C3 C36 H36C 109.5 . . ?
H36A C36 H36C 109.5 . . ?
H36B C36 H36C 109.5 . . ?
C30 C31 C29 120.9(5) . . ?
C30 C31 H31 119.5 . . ?
C29 C31 H31 119.5 . . ?
C37 C38 C27 119.6(5) . . ?
C37 C38 H38 120.2 . . ?
C27 C38 H38 120.2 . . ?
C38 C37 C26 120.3(5) . . ?
C38 C37 H37 119.8 . . ?
C26 C37 H37 119.8 . . ?
C4 C35 H35A 109.5 . . ?
C4 C35 H35B 109.5 . . ?
H35A C35 H35B 109.5 . . ?
C4 C35 H35C 109.5 . . ?
H35A C35 H35C 109.5 . . ?
H35B C35 H35C 109.5 . . ?
C31 C30 C33 119.4(5) . . ?
C31 C30 H30 120.3 . . ?
C33 C30 H30 120.3 . . ?
C33 C32 C28 120.3(5) . . ?
C33 C32 H32 119.9 . . ?
C28 C32 H32 119.9 . . ?
C19 C34 H34A 109.5 . . ?
C19 C34 H34B 109.5 . . ?
H34A C34 H34B 109.5 . . ?
C19 C34 H34C 109.5 . . ?
H34A C34 H34C 109.5 . . ?
H34B C34 H34C 109.5 . . ?
C30 C33 C32 120.5(5) . . ?
C30 C33 H33 119.8 . . ?
C32 C33 H33 119.8 . . ?
C13 C39 H39A 109.5 . . ?
C13 C39 H39B 109.5 . . ?
H39A C39 H39B 109.5 . . ?
C13 C39 H39C 109.5 . . ?
H39A C39 H39C 109.5 . . ?
H39B C39 H39C 109.5 . . ?
C40 Cl1 C40 55.5(8) . 2_666 ?
C40 C40 Cl1 64.0(6) 2_666 . ?
C40 C40 Cl1 60.4(9) 2_666 2_666 ?
Cl1 C40 Cl1 124.5(8) . 2_666 ?

loop_
_geom_bond_atom_site_label_1
_geom_bond_atom_site_label_2
_geom_bond_distance
_geom_bond_site_symmetry_2
_geom_bond_publ_flag
Mo1 C4 2.236(4) . ?
Mo1 C3 2.263(4) . ?
Mo1 C19 2.282(4) . ?
Mo1 C2 2.346(4) . ?
Mo1 C1 2.368(4) . ?
Mo1 B1 2.428(4) . ?
Mo1 S4 2.4424(10) . ?
Mo1 S3 2.4496(10) . ?
Mo1 S2 2.4727(12) . ?
Mo1 Mo2 2.6962(5) . ?
Mo1 H2 1.84(5) . ?
Mo2 C10 2.238(4) . ?
Mo2 C12 2.249(4) . ?
Mo2 C9 2.326(4) . ?
Mo2 C13 2.341(4) . ?
Mo2 C14 2.379(4) . ?
Mo2 B1 2.443(5) . ?
Mo2 S2 2.4492(11) . ?
Mo2 S4 2.4539(11) . ?
Mo2 S3 2.4635(10) . ?
Mo2 H1 1.78(4) . ?
S3 C5 1.796(4) . ?
S4 B1 1.852(5) . ?
S2 C28 1.793(4) . ?
S6 C25 1.781(5) . ?
S6 B1 1.874(5) . ?
C1 C2 1.414(6) . ?
C1 C19 1.428(6) . ?
C1 C20 1.501(7) . ?
C4 C19 1.438(7) . ?
C4 C3 1.446(6) . ?
C4 C35 1.489(7) . ?
C2 C3 1.409(6) . ?
C2 C21 1.501(6) . ?
C3 C36 1.505(6) . ?
C7 C5 1.390(6) . ?
C7 C8 1.390(6) . ?
C7 H7 0.9300 . ?
C5 C6 1.392(6) . ?
C8 C22 1.388(7) . ?
C8 H8 0.9300 . ?
C6 C23 1.385(6) . ?
C6 H6 0.9300 . ?
C9 C14 1.425(6) . ?
C9 C10 1.434(6) . ?
C9 C16 1.495(6) . ?
C10 C12 1.457(6) . ?
C10 C18 1.499(6) . ?
B1 H1 1.204(10) . ?
B1 H2 1.20(5) . ?
C12 C13 1.429(6) . ?
C12 C17 1.512(6) . ?
C14 C13 1.415(6) . ?
C14 C15 1.500(7) . ?
C17 H17A 0.9600 . ?
C17 H17B 0.9600 . ?
C17 H17C 0.9600 . ?
C13 C39 1.498(6) . ?
C16 H16A 0.9600 . ?
C16 H16B 0.9600 . ?
C16 H16C 0.9600 . ?
C15 H15A 0.9600 . ?
C15 H15B 0.9600 . ?
C15 H15C 0.9600 . ?
C18 H18A 0.9600 . ?
C18 H18B 0.9600 . ?
C18 H18C 0.9600 . ?
C21 H21A 0.9600 . ?
C21 H21B 0.9600 . ?
C21 H21C 0.9600 . ?
C20 H20A 0.9600 . ?
C20 H20B 0.9600 . ?
C20 H20C 0.9600 . ?
C19 C34 1.499(6) . ?
C22 C23 1.379(7) . ?
C22 H22 0.9300 . ?
C23 H23 0.9300 . ?
C25 C24 1.388(7) . ?
C25 C26 1.391(7) . ?
C24 C27 1.377(7) . ?
C24 H24 0.9300 . ?
C26 C37 1.396(7) . ?
C26 H26 0.9300 . ?
C27 C38 1.379(8) . ?
C27 H27 0.9300 . ?
C28 C29 1.379(6) . ?
C28 C32 1.400(6) . ?
C29 C31 1.388(6) . ?
C29 H29 0.9300 . ?
C36 H36A 0.9600 . ?
C36 H36B 0.9600 . ?
C36 H36C 0.9600 . ?
C31 C30 1.363(7) . ?
C31 H31 0.9300 . ?
C38 C37 1.376(8) . ?
C38 H38 0.9300 . ?
C37 H37 0.9300 . ?
C35 H35A 0.9600 . ?
C35 H35B 0.9600 . ?
C35 H35C 0.9600 . ?
C30 C33 1.378(8) . ?
C30 H30 0.9300 . ?
C32 C33 1.381(7) . ?
C32 H32 0.9300 . ?
C34 H34A 0.9600 . ?
C34 H34B 0.9600 . ?
C34 H34C 0.9600 . ?
C33 H33 0.9300 . ?
C39 H39A 0.9600 . ?
C39 H39B 0.9600 . ?
C39 H39C 0.9600 . ?
Cl1 C40 1.635(8) . ?
Cl1 C40 1.690(14) 2_666 ?
C40 C40 1.55(3) 2_666 ?
C40 Cl1 1.690(14) 2_666 ?

loop_
_geom_torsion_atom_site_label_1
_geom_torsion_atom_site_label_2
_geom_torsion_atom_site_label_3
_geom_torsion_atom_site_label_4
_geom_torsion
_geom_torsion_site_symmetry_1
_geom_torsion_site_symmetry_2
_geom_torsion_site_symmetry_3
_geom_torsion_site_symmetry_4
_geom_torsion_publ_flag
C4 Mo1 Mo2 C10 -93.9(3) . . . . ?
C3 Mo1 Mo2 C10 -10.7(3) . . . . ?
C19 Mo1 Mo2 C10 -166.4(3) . . . . ?
C2 Mo1 Mo2 C10 64.4(3) . . . . ?
C1 Mo1 Mo2 C10 129.4(3) . . . . ?
B1 Mo1 Mo2 C10 -66.6(3) . . . . ?
S4 Mo1 Mo2 C10 -120.7(2) . . . . ?
S3 Mo1 Mo2 C10 47.9(2) . . . . ?
S2 Mo1 Mo2 C10 133.6(2) . . . . ?
C4 Mo1 Mo2 C12 -10.8(4) . . . . ?
C3 Mo1 Mo2 C12 72.3(3) . . . . ?
C19 Mo1 Mo2 C12 -83.3(3) . . . . ?
C2 Mo1 Mo2 C12 147.4(3) . . . . ?
C1 Mo1 Mo2 C12 -147.6(3) . . . . ?
B1 Mo1 Mo2 C12 16.4(3) . . . . ?
S4 Mo1 Mo2 C12 -37.7(2) . . . . ?
S3 Mo1 Mo2 C12 131.0(2) . . . . ?
S2 Mo1 Mo2 C12 -143.4(2) . . . . ?
C4 Mo1 Mo2 C9 -163.7(3) . . . . ?
C3 Mo1 Mo2 C9 -80.6(3) . . . . ?
C19 Mo1 Mo2 C9 123.8(3) . . . . ?
C2 Mo1 Mo2 C9 -5.5(3) . . . . ?
C1 Mo1 Mo2 C9 59.5(3) . . . . ?
B1 Mo1 Mo2 C9 -136.5(2) . . . . ?
S4 Mo1 Mo2 C9 169.4(2) . . . . ?
S3 Mo1 Mo2 C9 -21.9(2) . . . . ?
S2 Mo1 Mo2 C9 63.8(2) . . . . ?
C4 Mo1 Mo2 C13 67.0(3) . . . . ?
C3 Mo1 Mo2 C13 150.1(3) . . . . ?
C19 Mo1 Mo2 C13 -5.5(3) . . . . ?
C2 Mo1 Mo2 C13 -134.8(3) . . . . ?
C1 Mo1 Mo2 C13 -69.8(3) . . . . ?
B1 Mo1 Mo2 C13 94.2(3) . . . . ?
S4 Mo1 Mo2 C13 40.1(2) . . . . ?
S3 Mo1 Mo2 C13 -151.2(2) . . . . ?
S2 Mo1 Mo2 C13 -65.6(2) . . . . ?
C4 Mo1 Mo2 C14 132.9(3) . . . . ?
C3 Mo1 Mo2 C14 -143.9(3) . . . . ?
C19 Mo1 Mo2 C14 60.4(3) . . . . ?
C2 Mo1 Mo2 C14 -68.9(3) . . . . ?
C1 Mo1 Mo2 C14 -3.9(3) . . . . ?
B1 Mo1 Mo2 C14 160.1(2) . . . . ?
S4 Mo1 Mo2 C14 106.0(2) . . . . ?
S3 Mo1 Mo2 C14 -85.3(2) . . . . ?
S2 Mo1 Mo2 C14 0.4(2) . . . . ?
C4 Mo1 Mo2 B1 -27.2(3) . . . . ?
C3 Mo1 Mo2 B1 55.9(3) . . . . ?
C19 Mo1 Mo2 B1 -99.7(3) . . . . ?
C2 Mo1 Mo2 B1 131.0(2) . . . . ?
C1 Mo1 Mo2 B1 -164.0(2) . . . . ?
S4 Mo1 Mo2 B1 -54.11(13) . . . . ?
S3 Mo1 Mo2 B1 114.56(13) . . . . ?
S2 Mo1 Mo2 B1 -159.76(13) . . . . ?
C4 Mo1 Mo2 S2 132.5(2) . . . . ?
C3 Mo1 Mo2 S2 -144.3(2) . . . . ?
C19 Mo1 Mo2 S2 60.0(2) . . . . ?
C2 Mo1 Mo2 S2 -69.2(2) . . . . ?
C1 Mo1 Mo2 S2 -4.24(19) . . . . ?
B1 Mo1 Mo2 S2 159.76(13) . . . . ?
S4 Mo1 Mo2 S2 105.65(4) . . . . ?
S3 Mo1 Mo2 S2 -85.67(4) . . . . ?
C4 Mo1 Mo2 S4 26.9(2) . . . . ?
C3 Mo1 Mo2 S4 110.0(3) . . . . ?
C19 Mo1 Mo2 S4 -45.6(2) . . . . ?
C2 Mo1 Mo2 S4 -174.9(2) . . . . ?
C1 Mo1 Mo2 S4 -109.89(19) . . . . ?
B1 Mo1 Mo2 S4 54.11(13) . . . . ?
S3 Mo1 Mo2 S4 168.67(4) . . . . ?
S2 Mo1 Mo2 S4 -105.65(4) . . . . ?
C4 Mo1 Mo2 S3 -141.8(2) . . . . ?
C3 Mo1 Mo2 S3 -58.6(2) . . . . ?
C19 Mo1 Mo2 S3 145.7(2) . . . . ?
C2 Mo1 Mo2 S3 16.4(2) . . . . ?
C1 Mo1 Mo2 S3 81.44(19) . . . . ?
B1 Mo1 Mo2 S3 -114.56(13) . . . . ?
S4 Mo1 Mo2 S3 -168.67(4) . . . . ?
S2 Mo1 Mo2 S3 85.67(4) . . . . ?
C4 Mo1 S3 C5 41.2(3) . . . . ?
C3 Mo1 S3 C5 47.7(2) . . . . ?
C19 Mo1 S3 C5 108.9(3) . . . . ?
C2 Mo1 S3 C5 80.92(19) . . . . ?
C1 Mo1 S3 C5 110.6(2) . . . . ?
B1 Mo1 S3 C5 -58.24(19) . . . . ?
S4 Mo1 S3 C5 -97.42(16) . . . . ?
S2 Mo1 S3 C5 -170.31(16) . . . . ?
Mo2 Mo1 S3 C5 -107.69(16) . . . . ?
C4 Mo1 S3 Mo2 148.9(2) . . . . ?
C3 Mo1 S3 Mo2 155.43(12) . . . . ?
C19 Mo1 S3 Mo2 -143.4(2) . . . . ?
C2 Mo1 S3 Mo2 -171.39(11) . . . . ?
C1 Mo1 S3 Mo2 -141.68(12) . . . . ?
B1 Mo1 S3 Mo2 49.45(11) . . . . ?
S4 Mo1 S3 Mo2 10.28(4) . . . . ?
S2 Mo1 S3 Mo2 -62.61(3) . . . . ?
C10 Mo2 S3 C5 -41.7(2) . . . . ?
C12 Mo2 S3 C5 -32.8(2) . . . . ?
C9 Mo2 S3 C5 -76.92(19) . . . . ?
C13 Mo2 S3 C5 -93.0(3) . . . . ?
C14 Mo2 S3 C5 -103.5(2) . . . . ?
B1 Mo2 S3 C5 66.47(19) . . . . ?
S2 Mo2 S3 C5 179.09(16) . . . . ?
S4 Mo2 S3 C5 105.35(16) . . . . ?
Mo1 Mo2 S3 C5 115.51(16) . . . . ?
C10 Mo2 S3 Mo1 -157.23(13) . . . . ?
C12 Mo2 S3 Mo1 -148.30(18) . . . . ?
C9 Mo2 S3 Mo1 167.56(12) . . . . ?
C13 Mo2 S3 Mo1 151.4(2) . . . . ?
C14 Mo2 S3 Mo1 140.98(12) . . . . ?
B1 Mo2 S3 Mo1 -49.04(11) . . . . ?
S2 Mo2 S3 Mo1 63.58(3) . . . . ?
S4 Mo2 S3 Mo1 -10.16(4) . . . . ?
C4 Mo1 S4 B1 -92.7(2) . . . . ?
C3 Mo1 S4 B1 -71.8(2) . . . . ?
C19 Mo1 S4 B1 -130.0(2) . . . . ?
C2 Mo1 S4 B1 -112.2(3) . . . . ?
C1 Mo1 S4 B1 -149.6(2) . . . . ?
S3 Mo1 S4 B1 63.90(17) . . . . ?
S2 Mo1 S4 B1 128.01(16) . . . . ?
Mo2 Mo1 S4 B1 74.19(16) . . . . ?
C4 Mo1 S4 Mo2 -166.88(13) . . . . ?
C3 Mo1 S4 Mo2 -146.00(14) . . . . ?
C19 Mo1 S4 Mo2 155.79(13) . . . . ?
C2 Mo1 S4 Mo2 173.6(3) . . . . ?
C1 Mo1 S4 Mo2 136.22(15) . . . . ?
B1 Mo1 S4 Mo2 -74.19(16) . . . . ?
S3 Mo1 S4 Mo2 -10.30(4) . . . . ?
S2 Mo1 S4 Mo2 53.81(3) . . . . ?
C10 Mo2 S4 B1 68.5(2) . . . . ?
C12 Mo2 S4 B1 89.32(19) . . . . ?
C9 Mo2 S4 B1 122.3(3) . . . . ?
C13 Mo2 S4 B1 125.94(19) . . . . ?
C14 Mo2 S4 B1 149.2(2) . . . . ?
S2 Mo2 S4 B1 -128.38(15) . . . . ?
S3 Mo2 S4 B1 -63.67(15) . . . . ?
Mo1 Mo2 S4 B1 -73.85(15) . . . . ?
C10 Mo2 S4 Mo1 142.35(16) . . . . ?
C12 Mo2 S4 Mo1 163.16(12) . . . . ?
C9 Mo2 S4 Mo1 -163.9(3) . . . . ?
C13 Mo2 S4 Mo1 -160.22(12) . . . . ?
C14 Mo2 S4 Mo1 -136.99(14) . . . . ?
B1 Mo2 S4 Mo1 73.85(15) . . . . ?
S2 Mo2 S4 Mo1 -54.53(3) . . . . ?
S3 Mo2 S4 Mo1 10.17(4) . . . . ?
C10 Mo2 S2 C28 105.4(2) . . . . ?
C12 Mo2 S2 C28 43.3(3) . . . . ?
C9 Mo2 S2 C28 102.6(2) . . . . ?
C13 Mo2 S2 C28 40.9(2) . . . . ?
C14 Mo2 S2 C28 70.7(2) . . . . ?
B1 Mo2 S2 C28 -91.7(2) . . . . ?
S4 Mo2 S2 C28 -55.74(17) . . . . ?
S3 Mo2 S2 C28 -172.17(17) . . . . ?
Mo1 Mo2 S2 C28 -109.54(17) . . . . ?
C10 Mo2 S2 Mo1 -145.06(18) . . . . ?
C12 Mo2 S2 Mo1 152.84(18) . . . . ?
C9 Mo2 S2 Mo1 -147.90(11) . . . . ?
C13 Mo2 S2 Mo1 150.43(12) . . . . ?
C14 Mo2 S2 Mo1 -179.78(11) . . . . ?
B1 Mo2 S2 Mo1 17.87(11) . . . . ?
S4 Mo2 S2 Mo1 53.79(3) . . . . ?
S3 Mo2 S2 Mo1 -62.63(3) . . . . ?
C4 Mo1 S2 C28 -34.0(2) . . . . ?
C3 Mo1 S2 C28 -96.0(2) . . . . ?
C19 Mo1 S2 C28 -38.2(2) . . . . ?
C2 Mo1 S2 C28 -100.0(2) . . . . ?
C1 Mo1 S2 C28 -71.0(2) . . . . ?
B1 Mo1 S2 C28 93.5(2) . . . . ?
S4 Mo1 S2 C28 57.25(16) . . . . ?
S3 Mo1 S2 C28 174.84(17) . . . . ?
Mo2 Mo1 S2 C28 111.45(17) . . . . ?
C4 Mo1 S2 Mo2 -145.44(18) . . . . ?
C3 Mo1 S2 Mo2 152.54(18) . . . . ?
C19 Mo1 S2 Mo2 -149.61(11) . . . . ?
C2 Mo1 S2 Mo2 148.60(12) . . . . ?
C1 Mo1 S2 Mo2 177.53(11) . . . . ?
B1 Mo1 S2 Mo2 -17.95(12) . . . . ?
S4 Mo1 S2 Mo2 -54.20(3) . . . . ?
S3 Mo1 S2 Mo2 63.39(3) . . . . ?
C4 Mo1 C1 C2 80.0(3) . . . . ?
C3 Mo1 C1 C2 36.5(3) . . . . ?
C19 Mo1 C1 C2 118.5(4) . . . . ?
B1 Mo1 C1 C2 91.6(4) . . . . ?
S4 Mo1 C1 C2 153.3(2) . . . . ?
S3 Mo1 C1 C2 -59.9(3) . . . . ?
S2 Mo1 C1 C2 -126.6(3) . . . . ?
Mo2 Mo1 C1 C2 -123.1(2) . . . . ?
C4 Mo1 C1 C19 -38.5(3) . . . . ?
C3 Mo1 C1 C19 -82.0(3) . . . . ?
C2 Mo1 C1 C19 -118.5(4) . . . . ?
B1 Mo1 C1 C19 -26.9(5) . . . . ?
S4 Mo1 C1 C19 34.7(3) . . . . ?
S3 Mo1 C1 C19 -178.4(2) . . . . ?
S2 Mo1 C1 C19 114.9(3) . . . . ?
Mo2 Mo1 C1 C19 118.4(3) . . . . ?
C4 Mo1 C1 C20 -158.3(5) . . . . ?
C3 Mo1 C1 C20 158.1(5) . . . . ?
C19 Mo1 C1 C20 -119.9(5) . . . . ?
C2 Mo1 C1 C20 121.6(5) . . . . ?
B1 Mo1 C1 C20 -146.8(4) . . . . ?
S4 Mo1 C1 C20 -85.1(4) . . . . ?
S3 Mo1 C1 C20 61.7(4) . . . . ?
S2 Mo1 C1 C20 -5.0(4) . . . . ?
Mo2 Mo1 C1 C20 -1.5(5) . . . . ?
C3 Mo1 C4 C19 114.0(4) . . . . ?
C2 Mo1 C4 C19 77.3(3) . . . . ?
C1 Mo1 C4 C19 37.0(2) . . . . ?
B1 Mo1 C4 C19 -138.3(3) . . . . ?
S4 Mo1 C4 C19 -93.4(2) . . . . ?
S3 Mo1 C4 C19 124.4(2) . . . . ?
S2 Mo1 C4 C19 -6.7(3) . . . . ?
Mo2 Mo1 C4 C19 -115.7(3) . . . . ?
C19 Mo1 C4 C3 -114.0(4) . . . . ?
C2 Mo1 C4 C3 -36.8(2) . . . . ?
C1 Mo1 C4 C3 -77.0(3) . . . . ?
B1 Mo1 C4 C3 107.6(3) . . . . ?
S4 Mo1 C4 C3 152.6(2) . . . . ?
S3 Mo1 C4 C3 10.3(4) . . . . ?
S2 Mo1 C4 C3 -120.8(2) . . . . ?
Mo2 Mo1 C4 C3 130.2(2) . . . . ?
C3 Mo1 C4 C35 -122.9(5) . . . . ?
C19 Mo1 C4 C35 123.1(5) . . . . ?
C2 Mo1 C4 C35 -159.6(5) . . . . ?
C1 Mo1 C4 C35 160.1(5) . . . . ?
B1 Mo1 C4 C35 -15.2(4) . . . . ?
S4 Mo1 C4 C35 29.7(4) . . . . ?
S3 Mo1 C4 C35 -112.6(4) . . . . ?
S2 Mo1 C4 C35 116.3(4) . . . . ?
Mo2 Mo1 C4 C35 7.4(6) . . . . ?
C19 C1 C2 C3 -0.7(5) . . . . ?
C20 C1 C2 C3 176.6(4) . . . . ?
Mo1 C1 C2 C3 -60.2(3) . . . . ?
C19 C1 C2 C21 -179.6(4) . . . . ?
C20 C1 C2 C21 -2.2(7) . . . . ?
Mo1 C1 C2 C21 120.9(4) . . . . ?
C19 C1 C2 Mo1 59.5(3) . . . . ?
C20 C1 C2 Mo1 -123.1(5) . . . . ?
C4 Mo1 C2 C3 38.8(3) . . . . ?
C19 Mo1 C2 C3 81.8(3) . . . . ?
C1 Mo1 C2 C3 118.3(4) . . . . ?
B1 Mo1 C2 C3 -23.5(4) . . . . ?
S4 Mo1 C2 C3 61.2(4) . . . . ?
S3 Mo1 C2 C3 -115.2(2) . . . . ?
S2 Mo1 C2 C3 176.0(2) . . . . ?
Mo2 Mo1 C2 C3 -128.9(2) . . . . ?
C4 Mo1 C2 C1 -79.5(3) . . . . ?
C3 Mo1 C2 C1 -118.3(4) . . . . ?
C19 Mo1 C2 C1 -36.5(3) . . . . ?
B1 Mo1 C2 C1 -141.8(3) . . . . ?
S4 Mo1 C2 C1 -57.2(4) . . . . ?
S3 Mo1 C2 C1 126.5(3) . . . . ?
S2 Mo1 C2 C1 57.7(3) . . . . ?
Mo2 Mo1 C2 C1 112.7(3) . . . . ?
C4 Mo1 C2 C21 158.4(4) . . . . ?
C3 Mo1 C2 C21 119.6(5) . . . . ?
C19 Mo1 C2 C21 -158.6(5) . . . . ?
C1 Mo1 C2 C21 -122.1(5) . . . . ?
B1 Mo1 C2 C21 96.1(4) . . . . ?
S4 Mo1 C2 C21 -179.2(3) . . . . ?
S3 Mo1 C2 C21 4.4(4) . . . . ?
S2 Mo1 C2 C21 -64.4(4) . . . . ?
Mo2 Mo1 C2 C21 -9.4(5) . . . . ?
C1 C2 C3 C4 0.1(5) . . . . ?
C21 C2 C3 C4 178.9(4) . . . . ?
Mo1 C2 C3 C4 -62.9(3) . . . . ?
C1 C2 C3 C36 -172.1(4) . . . . ?
C21 C2 C3 C36 6.8(7) . . . . ?
Mo1 C2 C3 C36 124.9(4) . . . . ?
C1 C2 C3 Mo1 63.0(3) . . . . ?
C21 C2 C3 Mo1 -118.1(4) . . . . ?
C19 C4 C3 C2 0.6(5) . . . . ?
C35 C4 C3 C2 -173.1(4) . . . . ?
Mo1 C4 C3 C2 66.3(3) . . . . ?
C19 C4 C3 C36 172.7(4) . . . . ?
C35 C4 C3 C36 -1.0(7) . . . . ?
Mo1 C4 C3 C36 -121.5(4) . . . . ?
C19 C4 C3 Mo1 -65.7(3) . . . . ?
C35 C4 C3 Mo1 120.6(5) . . . . ?
C4 Mo1 C3 C2 -116.2(4) . . . . ?
C19 Mo1 C3 C2 -77.2(3) . . . . ?
C1 Mo1 C3 C2 -35.8(3) . . . . ?
B1 Mo1 C3 C2 164.3(3) . . . . ?
S4 Mo1 C3 C2 -151.8(2) . . . . ?
S3 Mo1 C3 C2 70.2(3) . . . . ?
S2 Mo1 C3 C2 -6.4(4) . . . . ?
Mo2 Mo1 C3 C2 118.4(3) . . . . ?
C19 Mo1 C3 C4 39.0(3) . . . . ?
C2 Mo1 C3 C4 116.2(4) . . . . ?
C1 Mo1 C3 C4 80.3(3) . . . . ?
B1 Mo1 C3 C4 -79.5(3) . . . . ?
S4 Mo1 C3 C4 -35.6(3) . . . . ?
S3 Mo1 C3 C4 -173.6(2) . . . . ?
S2 Mo1 C3 C4 109.7(3) . . . . ?
Mo2 Mo1 C3 C4 -125.4(3) . . . . ?
C4 Mo1 C3 C36 120.1(5) . . . . ?
C19 Mo1 C3 C36 159.1(5) . . . . ?
C2 Mo1 C3 C36 -123.8(5) . . . . ?
C1 Mo1 C3 C36 -159.6(5) . . . . ?
B1 Mo1 C3 C36 40.5(4) . . . . ?
S4 Mo1 C3 C36 84.4(4) . . . . ?
S3 Mo1 C3 C36 -53.5(4) . . . . ?
S2 Mo1 C3 C36 -130.2(3) . . . . ?
Mo2 Mo1 C3 C36 -5.4(6) . . . . ?
C8 C7 C5 C6 -1.4(7) . . . . ?
C8 C7 C5 S3 178.2(3) . . . . ?
Mo1 S3 C5 C7 17.6(4) . . . . ?
Mo2 S3 C5 C7 -60.2(4) . . . . ?
Mo1 S3 C5 C6 -162.8(3) . . . . ?
Mo2 S3 C5 C6 119.4(3) . . . . ?
C5 C7 C8 C22 0.4(7) . . . . ?
C7 C5 C6 C23 1.0(7) . . . . ?
S3 C5 C6 C23 -178.7(4) . . . . ?
C10 Mo2 C9 C14 116.9(4) . . . . ?
C12 Mo2 C9 C14 77.1(3) . . . . ?
C13 Mo2 C9 C14 35.3(3) . . . . ?
B1 Mo2 C9 C14 136.5(3) . . . . ?
S2 Mo2 C9 C14 -66.2(3) . . . . ?
S4 Mo2 C9 C14 39.4(5) . . . . ?
S3 Mo2 C9 C14 -135.0(2) . . . . ?
Mo1 Mo2 C9 C14 -116.9(2) . . . . ?
C12 Mo2 C9 C10 -39.8(3) . . . . ?
C13 Mo2 C9 C10 -81.7(3) . . . . ?
C14 Mo2 C9 C10 -116.9(4) . . . . ?
B1 Mo2 C9 C10 19.6(4) . . . . ?
S2 Mo2 C9 C10 176.9(2) . . . . ?
S4 Mo2 C9 C10 -77.5(4) . . . . ?
S3 Mo2 C9 C10 108.0(2) . . . . ?
Mo1 Mo2 C9 C10 126.2(2) . . . . ?
C10 Mo2 C9 C16 -120.0(5) . . . . ?
C12 Mo2 C9 C16 -159.8(5) . . . . ?
C13 Mo2 C9 C16 158.4(5) . . . . ?
C14 Mo2 C9 C16 123.1(5) . . . . ?
B1 Mo2 C9 C16 -100.4(4) . . . . ?
S2 Mo2 C9 C16 56.9(4) . . . . ?
S4 Mo2 C9 C16 162.5(3) . . . . ?
S3 Mo2 C9 C16 -11.9(4) . . . . ?
Mo1 Mo2 C9 C16 6.2(5) . . . . ?
C14 C9 C10 C12 0.3(5) . . . . ?
C16 C9 C10 C12 -176.8(4) . . . . ?
Mo2 C9 C10 C12 64.8(3) . . . . ?
C14 C9 C10 C18 172.0(4) . . . . ?
C16 C9 C10 C18 -5.1(7) . . . . ?
Mo2 C9 C10 C18 -123.6(4) . . . . ?
C14 C9 C10 Mo2 -64.5(3) . . . . ?
C16 C9 C10 Mo2 118.4(4) . . . . ?
C12 Mo2 C10 C9 114.2(4) . . . . ?
C13 Mo2 C10 C9 76.7(3) . . . . ?
C14 Mo2 C10 C9 36.5(2) . . . . ?
B1 Mo2 C10 C9 -167.9(2) . . . . ?
S2 Mo2 C10 C9 -4.6(3) . . . . ?
S4 Mo2 C10 C9 148.9(2) . . . . ?
S3 Mo2 C10 C9 -75.5(2) . . . . ?
Mo1 Mo2 C10 C9 -114.6(3) . . . . ?
C9 Mo2 C10 C12 -114.2(4) . . . . ?
C13 Mo2 C10 C12 -37.6(3) . . . . ?
C14 Mo2 C10 C12 -77.8(3) . . . . ?
B1 Mo2 C10 C12 77.9(3) . . . . ?
S2 Mo2 C10 C12 -118.9(2) . . . . ?
S4 Mo2 C10 C12 34.7(3) . . . . ?
S3 Mo2 C10 C12 170.3(2) . . . . ?
Mo1 Mo2 C10 C12 131.2(2) . . . . ?
C12 Mo2 C10 C18 -121.7(5) . . . . ?
C9 Mo2 C10 C18 124.0(5) . . . . ?
C13 Mo2 C10 C18 -159.3(5) . . . . ?
C14 Mo2 C10 C18 160.5(4) . . . . ?
B1 Mo2 C10 C18 -43.8(4) . . . . ?
S2 Mo2 C10 C18 119.4(4) . . . . ?
S4 Mo2 C10 C18 -87.1(4) . . . . ?
S3 Mo2 C10 C18 48.5(4) . . . . ?
Mo1 Mo2 C10 C18 9.5(6) . . . . ?
Mo1 S4 B1 S6 142.2(3) . . . . ?
Mo2 S4 B1 S6 -144.6(3) . . . . ?
Mo2 S4 B1 Mo1 73.27(7) . . . . ?
Mo1 S4 B1 Mo2 -73.27(7) . . . . ?
C25 S6 B1 S4 174.0(2) . . . . ?
C25 S6 B1 Mo1 -99.8(4) . . . . ?
C25 S6 B1 Mo2 86.9(5) . . . . ?
C4 Mo1 B1 S4 92.22(17) . . . . ?
C3 Mo1 B1 S4 129.22(15) . . . . ?
C19 Mo1 B1 S4 63.9(2) . . . . ?
C2 Mo1 B1 S4 143.12(19) . . . . ?
C1 Mo1 B1 S4 82.1(4) . . . . ?
S3 Mo1 B1 S4 -124.18(12) . . . . ?
S2 Mo1 B1 S4 -56.61(15) . . . . ?
Mo2 Mo1 B1 S4 -74.50(12) . . . . ?
C4 Mo1 B1 S6 -9.4(4) . . . . ?
C3 Mo1 B1 S6 27.6(4) . . . . ?
C19 Mo1 B1 S6 -37.7(5) . . . . ?
C2 Mo1 B1 S6 41.5(5) . . . . ?
C1 Mo1 B1 S6 -19.5(7) . . . . ?
S4 Mo1 B1 S6 -101.6(4) . . . . ?
S3 Mo1 B1 S6 134.2(4) . . . . ?
S2 Mo1 B1 S6 -158.2(4) . . . . ?
Mo2 Mo1 B1 S6 -176.1(5) . . . . ?
C4 Mo1 B1 Mo2 166.72(13) . . . . ?
C3 Mo1 B1 Mo2 -156.29(12) . . . . ?
C19 Mo1 B1 Mo2 138.44(15) . . . . ?
C2 Mo1 B1 Mo2 -142.38(19) . . . . ?
C1 Mo1 B1 Mo2 156.6(3) . . . . ?
S4 Mo1 B1 Mo2 74.50(12) . . . . ?
S3 Mo1 B1 Mo2 -49.69(7) . . . . ?
S2 Mo1 B1 Mo2 17.89(11) . . . . ?
C10 Mo2 B1 S4 -135.16(15) . . . . ?
C12 Mo2 B1 S4 -97.91(16) . . . . ?
C9 Mo2 B1 S4 -147.3(2) . . . . ?
C13 Mo2 B1 S4 -68.5(2) . . . . ?
C14 Mo2 B1 S4 -78.1(4) . . . . ?
S2 Mo2 B1 S4 56.37(14) . . . . ?
S3 Mo2 B1 S4 123.79(12) . . . . ?
Mo1 Mo2 B1 S4 74.47(12) . . . . ?
C10 Mo2 B1 S6 -33.8(5) . . . . ?
C12 Mo2 B1 S6 3.5(5) . . . . ?
C9 Mo2 B1 S6 -45.9(6) . . . . ?
C13 Mo2 B1 S6 32.9(5) . . . . ?
C14 Mo2 B1 S6 23.3(7) . . . . ?
S2 Mo2 B1 S6 157.8(4) . . . . ?
S4 Mo2 B1 S6 101.4(5) . . . . ?
S3 Mo2 B1 S6 -134.8(4) . . . . ?
Mo1 Mo2 B1 S6 175.9(5) . . . . ?
C10 Mo2 B1 Mo1 150.37(13) . . . . ?
C12 Mo2 B1 Mo1 -172.38(13) . . . . ?
C9 Mo2 B1 Mo1 138.2(2) . . . . ?
C13 Mo2 B1 Mo1 -142.97(14) . . . . ?
C14 Mo2 B1 Mo1 -152.6(3) . . . . ?
S2 Mo2 B1 Mo1 -18.10(11) . . . . ?
S4 Mo2 B1 Mo1 -74.47(12) . . . . ?
S3 Mo2 B1 Mo1 49.32(7) . . . . ?
C9 C10 C12 C13 -0.3(5) . . . . ?
C18 C10 C12 C13 -172.0(4) . . . . ?
Mo2 C10 C12 C13 66.8(3) . . . . ?
C9 C10 C12 C17 171.2(4) . . . . ?
C18 C10 C12 C17 -0.5(7) . . . . ?
Mo2 C10 C12 C17 -121.6(4) . . . . ?
C9 C10 C12 Mo2 -67.2(3) . . . . ?
C18 C10 C12 Mo2 121.1(4) . . . . ?
C10 Mo2 C12 C13 -115.3(4) . . . . ?
C9 Mo2 C12 C13 -76.9(3) . . . . ?
C14 Mo2 C12 C13 -36.1(3) . . . . ?
B1 Mo2 C12 C13 134.2(3) . . . . ?
S2 Mo2 C12 C13 -3.9(4) . . . . ?
S4 Mo2 C12 C13 89.4(3) . . . . ?
S3 Mo2 C12 C13 -129.6(2) . . . . ?
Mo1 Mo2 C12 C13 120.6(3) . . . . ?
C9 Mo2 C12 C10 38.3(3) . . . . ?
C13 Mo2 C12 C10 115.3(4) . . . . ?
C14 Mo2 C12 C10 79.1(3) . . . . ?
B1 Mo2 C12 C10 -110.5(3) . . . . ?
S2 Mo2 C12 C10 111.3(3) . . . . ?
S4 Mo2 C12 C10 -155.4(2) . . . . ?
S3 Mo2 C12 C10 -14.4(3) . . . . ?
Mo1 Mo2 C12 C10 -124.2(3) . . . . ?
C10 Mo2 C12 C17 120.3(5) . . . . ?
C9 Mo2 C12 C17 158.7(4) . . . . ?
C13 Mo2 C12 C17 -124.4(5) . . . . ?
C14 Mo2 C12 C17 -160.6(4) . . . . ?
B1 Mo2 C12 C17 9.8(4) . . . . ?
S2 Mo2 C12 C17 -128.3(3) . . . . ?
S4 Mo2 C12 C17 -35.0(4) . . . . ?
S3 Mo2 C12 C17 106.0(4) . . . . ?
Mo1 Mo2 C12 C17 -3.8(6) . . . . ?
C10 C9 C14 C13 -0.1(5) . . . . ?
C16 C9 C14 C13 177.0(4) . . . . ?
Mo2 C9 C14 C13 -60.7(3) . . . . ?
C10 C9 C14 C15 -177.7(4) . . . . ?
C16 C9 C14 C15 -0.5(7) . . . . ?
Mo2 C9 C14 C15 121.8(4) . . . . ?
C10 C9 C14 Mo2 60.6(3) . . . . ?
C16 C9 C14 Mo2 -122.3(4) . . . . ?
C10 Mo2 C14 C13 81.7(3) . . . . ?
C12 Mo2 C14 C13 37.5(3) . . . . ?
C9 Mo2 C14 C13 119.5(4) . . . . ?
B1 Mo2 C14 C13 14.6(5) . . . . ?
S2 Mo2 C14 C13 -123.5(3) . . . . ?
S4 Mo2 C14 C13 -43.1(3) . . . . ?
S3 Mo2 C14 C13 170.4(2) . . . . ?
Mo1 Mo2 C14 C13 -123.8(2) . . . . ?
C10 Mo2 C14 C9 -37.8(3) . . . . ?
C12 Mo2 C14 C9 -82.0(3) . . . . ?
C13 Mo2 C14 C9 -119.5(4) . . . . ?
B1 Mo2 C14 C9 -105.0(4) . . . . ?
S2 Mo2 C14 C9 117.0(3) . . . . ?
S4 Mo2 C14 C9 -162.6(2) . . . . ?
S3 Mo2 C14 C9 50.9(3) . . . . ?
Mo1 Mo2 C14 C9 116.6(3) . . . . ?
C10 Mo2 C14 C15 -157.4(5) . . . . ?
C12 Mo2 C14 C15 158.4(5) . . . . ?
C9 Mo2 C14 C15 -119.6(5) . . . . ?
C13 Mo2 C14 C15 120.8(5) . . . . ?
B1 Mo2 C14 C15 135.4(4) . . . . ?
S2 Mo2 C14 C15 -2.7(4) . . . . ?
S4 Mo2 C14 C15 77.8(4) . . . . ?
S3 Mo2 C14 C15 -68.7(4) . . . . ?
Mo1 Mo2 C14 C15 -3.0(5) . . . . ?
C9 C14 C13 C12 -0.1(5) . . . . ?
C15 C14 C13 C12 177.4(4) . . . . ?
Mo2 C14 C13 C12 -60.3(3) . . . . ?
C9 C14 C13 C39 -175.2(4) . . . . ?
C15 C14 C13 C39 2.3(7) . . . . ?
Mo2 C14 C13 C39 124.6(5) . . . . ?
C9 C14 C13 Mo2 60.2(3) . . . . ?
C15 C14 C13 Mo2 -122.2(5) . . . . ?
C10 C12 C13 C14 0.3(5) . . . . ?
C17 C12 C13 C14 -171.2(4) . . . . ?
Mo2 C12 C13 C14 64.0(3) . . . . ?
C10 C12 C13 C39 175.4(4) . . . . ?
C17 C12 C13 C39 4.0(7) . . . . ?
Mo2 C12 C13 C39 -120.9(4) . . . . ?
C10 C12 C13 Mo2 -63.7(3) . . . . ?
C17 C12 C13 Mo2 124.8(4) . . . . ?
C10 Mo2 C13 C14 -77.9(3) . . . . ?
C12 Mo2 C13 C14 -117.2(4) . . . . ?
C9 Mo2 C13 C14 -35.6(3) . . . . ?
B1 Mo2 C13 C14 -172.9(3) . . . . ?
S2 Mo2 C13 C14 60.3(3) . . . . ?
S4 Mo2 C13 C14 146.0(2) . . . . ?
S3 Mo2 C13 C14 -16.8(4) . . . . ?
Mo1 Mo2 C13 C14 113.2(3) . . . . ?
C10 Mo2 C13 C12 39.4(3) . . . . ?
C9 Mo2 C13 C12 81.6(3) . . . . ?
C14 Mo2 C13 C12 117.2(4) . . . . ?
B1 Mo2 C13 C12 -55.6(3) . . . . ?
S2 Mo2 C13 C12 177.5(2) . . . . ?
S4 Mo2 C13 C12 -96.8(2) . . . . ?
S3 Mo2 C13 C12 100.4(3) . . . . ?
Mo1 Mo2 C13 C12 -129.6(2) . . . . ?
C10 Mo2 C13 C39 158.5(5) . . . . ?
C12 Mo2 C13 C39 119.1(5) . . . . ?
C9 Mo2 C13 C39 -159.3(5) . . . . ?
C14 Mo2 C13 C39 -123.7(6) . . . . ?
B1 Mo2 C13 C39 63.5(5) . . . . ?
S2 Mo2 C13 C39 -63.4(4) . . . . ?
S4 Mo2 C13 C39 22.3(4) . . . . ?
S3 Mo2 C13 C39 -140.5(3) . . . . ?
Mo1 Mo2 C13 C39 -10.5(6) . . . . ?
C2 C1 C19 C4 1.1(5) . . . . ?
C20 C1 C19 C4 -176.3(4) . . . . ?
Mo1 C1 C19 C4 62.4(3) . . . . ?
C2 C1 C19 C34 173.9(4) . . . . ?
C20 C1 C19 C34 -3.5(7) . . . . ?
Mo1 C1 C19 C34 -124.8(5) . . . . ?
C2 C1 C19 Mo1 -61.3(3) . . . . ?
C20 C1 C19 Mo1 121.3(4) . . . . ?
C3 C4 C19 C1 -1.0(5) . . . . ?
C35 C4 C19 C1 172.7(4) . . . . ?
Mo1 C4 C19 C1 -66.1(3) . . . . ?
C3 C4 C19 C34 -173.7(4) . . . . ?
C35 C4 C19 C34 0.0(7) . . . . ?
Mo1 C4 C19 C34 121.1(4) . . . . ?
C3 C4 C19 Mo1 65.1(3) . . . . ?
C35 C4 C19 Mo1 -121.2(5) . . . . ?
C4 Mo1 C19 C1 116.2(4) . . . . ?
C3 Mo1 C19 C1 76.8(3) . . . . ?
C2 Mo1 C19 C1 35.7(3) . . . . ?
B1 Mo1 C19 C1 167.5(2) . . . . ?
S4 Mo1 C19 C1 -153.0(2) . . . . ?
S3 Mo1 C19 C1 2.7(4) . . . . ?
S2 Mo1 C19 C1 -68.3(3) . . . . ?
Mo2 Mo1 C19 C1 -116.0(2) . . . . ?
C3 Mo1 C19 C4 -39.4(3) . . . . ?
C2 Mo1 C19 C4 -80.5(3) . . . . ?
C1 Mo1 C19 C4 -116.2(4) . . . . ?
B1 Mo1 C19 C4 51.3(3) . . . . ?
S4 Mo1 C19 C4 90.9(2) . . . . ?
S3 Mo1 C19 C4 -113.4(3) . . . . ?
S2 Mo1 C19 C4 175.5(2) . . . . ?
Mo2 Mo1 C19 C4 127.9(2) . . . . ?
C4 Mo1 C19 C34 -120.5(6) . . . . ?
C3 Mo1 C19 C34 -159.9(5) . . . . ?
C2 Mo1 C19 C34 159.0(5) . . . . ?
C1 Mo1 C19 C34 123.3(6) . . . . ?
B1 Mo1 C19 C34 -69.2(5) . . . . ?
S4 Mo1 C19 C34 -29.7(5) . . . . ?
S3 Mo1 C19 C34 126.0(4) . . . . ?
S2 Mo1 C19 C34 55.0(5) . . . . ?
Mo2 Mo1 C19 C34 7.3(6) . . . . ?
C7 C8 C22 C23 1.1(8) . . . . ?
C8 C22 C23 C6 -1.5(8) . . . . ?
C5 C6 C23 C22 0.5(7) . . . . ?
B1 S6 C25 C24 -86.2(4) . . . . ?
B1 S6 C25 C26 98.7(4) . . . . ?
C26 C25 C24 C27 0.3(7) . . . . ?
S6 C25 C24 C27 -174.8(4) . . . . ?
C24 C25 C26 C37 0.1(7) . . . . ?
S6 C25 C26 C37 175.2(4) . . . . ?
C25 C24 C27 C38 0.0(7) . . . . ?
Mo2 S2 C28 C29 19.1(5) . . . . ?
Mo1 S2 C28 C29 -57.7(4) . . . . ?
Mo2 S2 C28 C32 -159.2(3) . . . . ?
Mo1 S2 C28 C32 124.0(3) . . . . ?
C32 C28 C29 C31 -0.9(7) . . . . ?
S2 C28 C29 C31 -179.1(4) . . . . ?
C28 C29 C31 C30 -0.2(8) . . . . ?
C24 C27 C38 C37 -0.8(7) . . . . ?
C27 C38 C37 C26 1.2(7) . . . . ?
C25 C26 C37 C38 -0.9(7) . . . . ?
C29 C31 C30 C33 0.8(9) . . . . ?
C29 C28 C32 C33 1.5(8) . . . . ?
S2 C28 C32 C33 179.9(5) . . . . ?
C31 C30 C33 C32 -0.2(9) . . . . ?
C28 C32 C33 C30 -1.0(9) . . . . ?
C40 Cl1 C40 Cl1 0.000(2) 2_666 . . 2_666 ?
